data_7239062
loop_
_publ_author_name
'Li, Weizuo'
'Yan, Pengfei'
'Hou, Guangfeng'
'Li, Hongfeng'
'Li, Guangming'

_publ_section_title
;
 Near-infrared luminescent hybrid materials -- PMMA doped with a neodymium
 complex: synthesis, structure and photophysical properties
;
_journal_issue 39
_journal_name_full 'RSC Advances'
_journal_page_first 18173
_journal_paper_doi 10.1039/c3ra41594e
_journal_volume 3
_journal_year 2013
_chemical_formula_moiety 'C40 H36 F9 Nd O14'
_chemical_formula_sum 'C40 H36 F9 Nd O14'
_chemical_formula_weight 1055.93
_space_group_IT_number 14
_space_group_name_Hall '-P 2ybc'
_space_group_name_H-M_alt 'P 1 21/c 1'
_symmetry_cell_setting monoclinic
_symmetry_space_group_name_Hall '-P 2ybc'
_symmetry_space_group_name_H-M 'P 1 21/c 1'
_atom_sites_solution_hydrogens geom
_atom_sites_solution_primary direct
_atom_sites_solution_secondary difmap
_audit_creation_method SHELXL-97
_cell_angle_alpha 90.00
_cell_angle_beta 108.30(3)
_cell_angle_gamma 90.00
_cell_formula_units_Z 4
_cell_length_a 13.228(3)
_cell_length_b 12.583(3)
_cell_length_c 26.182(8)
_cell_measurement_reflns_used 28719
_cell_measurement_temperature 293(2)
_cell_measurement_theta_max 27.48
_cell_measurement_theta_min 3.10
_cell_volume 4138(2)
_computing_cell_refinement 'RAPID-AUTO (Rigaku 1998 <i>RAPID-AUTO</i>)'
_computing_data_collection 'RAPID-AUTO (Rigaku 1998 <i>RAPID-AUTO</i>)'
_computing_data_reduction 'CrystalClear (Rigaku/MSC, 2002)'
_computing_molecular_graphics 'SHELXTL (Sheldrick, 2008)'
_computing_publication_material SHELXL-97
_computing_structure_refinement 'SHELXL-97 (Sheldrick, 2008)'
_computing_structure_solution 'SHELXS-97 (Sheldrick, 2008)'
_diffrn_ambient_temperature 293(2)
_diffrn_measured_fraction_theta_full 0.981
_diffrn_measured_fraction_theta_max 0.981
_diffrn_measurement_device_type 'Rigaku RAXIS-RAPID'
_diffrn_measurement_method '\w scan'
_diffrn_radiation_monochromator graphite
_diffrn_radiation_source 'fine-focus sealed tube'
_diffrn_radiation_type MoK\a
_diffrn_radiation_wavelength 0.71073
_diffrn_reflns_av_R_equivalents 0.0647
_diffrn_reflns_av_sigmaI/netI 0.0547
_diffrn_reflns_limit_h_max 17
_diffrn_reflns_limit_h_min -17
_diffrn_reflns_limit_k_max 15
_diffrn_reflns_limit_k_min -16
_diffrn_reflns_limit_l_max 33
_diffrn_reflns_limit_l_min -33
_diffrn_reflns_number 37536
_diffrn_reflns_theta_full 27.48
_diffrn_reflns_theta_max 27.48
_diffrn_reflns_theta_min 3.10
_diffrn_standards_decay_% 0
_diffrn_standards_interval_count 0
_diffrn_standards_interval_time 0
_diffrn_standards_number 0
_exptl_absorpt_coefficient_mu 1.363
_exptl_absorpt_correction_T_max 0.7974
_exptl_absorpt_correction_T_min 0.6082
_exptl_absorpt_correction_type multi-scan
_exptl_absorpt_process_details 'ABSCOR (Higashi, 1995)'
_exptl_crystal_colour colorless
_exptl_crystal_density_diffrn 1.695
_exptl_crystal_density_method 'not measured'
_exptl_crystal_description block
_exptl_crystal_F_000 2116
_exptl_crystal_size_max 0.41
_exptl_crystal_size_mid 0.26
_exptl_crystal_size_min 0.17
_refine_diff_density_max 1.362
_refine_diff_density_min -0.655
_refine_diff_density_rms 0.108
_refine_ls_extinction_method none
_refine_ls_goodness_of_fit_ref 1.065
_refine_ls_hydrogen_treatment mixed
_refine_ls_matrix_type full
_refine_ls_number_parameters 587
_refine_ls_number_reflns 9304
_refine_ls_number_restraints 1
_refine_ls_restrained_S_all 1.065
_refine_ls_R_factor_all 0.0760
_refine_ls_R_factor_gt 0.0508
_refine_ls_shift/su_max 0.001
_refine_ls_shift/su_mean 0.000
_refine_ls_structure_factor_coef Fsqd
_refine_ls_weighting_details 'calc w=1/[\s^2^(Fo^2^)+(0.0524P)^2^+6.3506P] where P=(Fo^2^+2Fc^2^)/3'
_refine_ls_weighting_scheme calc
_refine_ls_wR_factor_gt 0.1124
_refine_ls_wR_factor_ref 0.1248
_reflns_number_gt 6740
_reflns_number_total 9304
_reflns_threshold_expression >2sigma(I)
_cod_data_source_file c3ra41594e.txt
_cod_data_source_block lwz01
_cod_original_cell_volume 4137.5(19)
_cod_original_sg_symbol_H-M 'P 21/c'
_cod_database_code 7239062

loop_
_symmetry_equiv_pos_as_xyz
'x, y, z'
'-x, y+1/2, -z+1/2'
'-x, -y, -z'
'x, -y-1/2, z-1/2'

loop_
_atom_site_label
_atom_site_type_symbol
_atom_site_fract_x
_atom_site_fract_y
_atom_site_fract_z
_atom_site_U_iso_or_equiv
_atom_site_adp_type
_atom_site_occupancy
_atom_site_symmetry_multiplicity
_atom_site_calc_flag
_atom_site_refinement_flags
C1 C 0.7502(4) 0.5938(3) 0.20478(19) 0.0373(11) Uani 1 1 d .
C2 C 0.8256(4) 0.6378(4) 0.1820(2) 0.0396(11) Uani 1 1 d .
C3 C 0.8813(5) 0.7314(4) 0.2162(2) 0.0476(13) Uani 1 1 d .
H3A H 0.9575 0.7198 0.2304 0.057 Uiso 1 1 calc R
H3B H 0.8680 0.7970 0.1956 0.057 Uiso 1 1 calc R
C4 C 0.8309(4) 0.7339(4) 0.2607(2) 0.0420(12) Uani 1 1 d .
C5 C 0.8524(5) 0.8000(4) 0.3053(2) 0.0499(14) Uani 1 1 d .
H5 H 0.9042 0.8525 0.3112 0.060 Uiso 1 1 calc R
C6 C 0.7951(5) 0.7860(4) 0.3409(2) 0.0461(13) Uani 1 1 d .
C7 C 0.7148(4) 0.7075(4) 0.3319(2) 0.0417(11) Uani 1 1 d .
C8 C 0.6959(5) 0.6415(4) 0.2878(2) 0.0423(12) Uani 1 1 d .
H8 H 0.6445 0.5885 0.2817 0.051 Uiso 1 1 calc R
C9 C 0.7545(4) 0.6550(4) 0.25285(19) 0.0378(11) Uani 1 1 d .
C10 C 0.8384(4) 0.5979(4) 0.13550(19) 0.0372(10) Uani 1 1 d .
C11 C 0.9198(5) 0.6503(5) 0.1131(2) 0.0475(13) Uani 1 1 d .
C12 C 0.8915(6) 0.9208(5) 0.4008(3) 0.073(2) Uani 1 1 d .
H12A H 0.9578 0.8899 0.4007 0.109 Uiso 1 1 calc R
H12B H 0.8988 0.9486 0.4359 0.109 Uiso 1 1 calc R
H12C H 0.8726 0.9772 0.3748 0.109 Uiso 1 1 calc R
C13 C 0.5953(5) 0.6141(5) 0.3662(2) 0.0607(16) Uani 1 1 d .
H13A H 0.5389 0.6150 0.3324 0.091 Uiso 1 1 calc R
H13B H 0.5655 0.6171 0.3952 0.091 Uiso 1 1 calc R
H13C H 0.6359 0.5499 0.3689 0.091 Uiso 1 1 calc R
C14 C 0.8462(4) 0.2020(4) 0.1460(2) 0.0415(12) Uani 1 1 d .
C15 C 0.8173(5) 0.1531(4) 0.1892(2) 0.0446(12) Uani 1 1 d .
C16 C 0.8826(5) 0.0525(4) 0.2054(2) 0.0511(14) Uani 1 1 d .
H16A H 0.9264 0.0554 0.2429 0.061 Uiso 1 1 calc R
H16B H 0.8370 -0.0096 0.2000 0.061 Uiso 1 1 calc R
C17 C 0.9504(5) 0.0500(4) 0.1690(2) 0.0480(13) Uani 1 1 d .
C18 C 1.0310(5) -0.0181(4) 0.1675(2) 0.0507(14) Uani 1 1 d .
H18 H 1.0518 -0.0730 0.1924 0.061 Uiso 1 1 calc R
C19 C 1.0810(5) -0.0040(4) 0.1286(2) 0.0530(15) Uani 1 1 d .
C20 C 1.0462(4) 0.0767(4) 0.0890(2) 0.0464(12) Uani 1 1 d .
C21 C 0.9691(4) 0.1478(4) 0.0916(2) 0.0456(13) Uani 1 1 d .
H21 H 0.9481 0.2028 0.0668 0.055 Uiso 1 1 calc R
C22 C 0.9231(5) 0.1353(4) 0.1323(2) 0.0461(13) Uani 1 1 d .
C23 C 1.2107(6) -0.1378(5) 0.1665(3) 0.073(2) Uani 1 1 d .
H23A H 1.2287 -0.1026 0.2008 0.110 Uiso 1 1 calc R
H23B H 1.2740 -0.1670 0.1615 0.110 Uiso 1 1 calc R
H23C H 1.1610 -0.1939 0.1655 0.110 Uiso 1 1 calc R
C24 C 1.0539(6) 0.1444(6) 0.0055(3) 0.0654(17) Uani 1 1 d .
H24A H 0.9789 0.1315 -0.0095 0.098 Uiso 1 1 calc R
H24B H 1.0881 0.1298 -0.0211 0.098 Uiso 1 1 calc R
H24C H 1.0657 0.2173 0.0166 0.098 Uiso 1 1 calc R
C25 C 0.7401(5) 0.1935(4) 0.20762(18) 0.0427(12) Uani 1 1 d .
C26 C 0.7028(5) 0.1280(4) 0.2478(2) 0.0458(13) Uani 1 1 d .
C27 C 0.6226(4) 0.1557(3) 0.05148(17) 0.0328(10) Uani 1 1 d .
C28 C 0.6646(4) 0.1903(4) 0.00989(18) 0.0355(10) Uani 1 1 d .
C29 C 0.6963(5) 0.0940(4) -0.0167(2) 0.0420(12) Uani 1 1 d .
H29A H 0.6563 0.0907 -0.0547 0.050 Uiso 1 1 calc R
H29B H 0.7719 0.0946 -0.0124 0.050 Uiso 1 1 calc R
C30 C 0.6677(4) 0.0026(3) 0.01396(18) 0.0335(10) Uani 1 1 d .
C31 C 0.6791(4) -0.1061(3) 0.00696(19) 0.0366(10) Uani 1 1 d .
H31 H 0.7062 -0.1310 -0.0196 0.044 Uiso 1 1 calc R
C32 C 0.6495(4) -0.1751(4) 0.03999(19) 0.0377(11) Uani 1 1 d .
C33 C 0.6102(4) -0.1389(4) 0.08134(19) 0.0376(11) Uani 1 1 d .
C34 C 0.5995(4) -0.0320(3) 0.08814(19) 0.0361(11) Uani 1 1 d .
H34 H 0.5745 -0.0069 0.1154 0.043 Uiso 1 1 calc R
C35 C 0.6270(4) 0.0390(4) 0.05335(18) 0.0334(10) Uani 1 1 d .
C36 C 0.5555(6) -0.1874(5) 0.1564(2) 0.0629(18) Uani 1 1 d .
H36A H 0.6109 -0.1455 0.1805 0.094 Uiso 1 1 calc R
H36B H 0.5437 -0.2500 0.1748 0.094 Uiso 1 1 calc R
H36C H 0.4911 -0.1464 0.1447 0.094 Uiso 1 1 calc R
C37 C 0.6801(6) -0.3282(4) -0.0078(2) 0.0564(16) Uani 1 1 d .
H37A H 0.6278 -0.3062 -0.0406 0.085 Uiso 1 1 calc R
H37B H 0.6802 -0.4044 -0.0053 0.085 Uiso 1 1 calc R
H37C H 0.7492 -0.3041 -0.0075 0.085 Uiso 1 1 calc R
C38 C 0.6720(4) 0.2958(3) -0.00140(18) 0.0368(11) Uani 1 1 d .
C39 C 0.7247(6) 0.3275(4) -0.0434(2) 0.0523(15) Uani 1 1 d .
C40 C 0.4511(8) 0.4451(8) 0.1732(4) 0.108(3) Uani 1 1 d .
H40A H 0.4737 0.4102 0.2076 0.162 Uiso 1 1 calc R
H40B H 0.3750 0.4520 0.1613 0.162 Uiso 1 1 calc R
H40C H 0.4830 0.5143 0.1765 0.162 Uiso 1 1 calc R
F1 F 0.9237(3) 0.6073(3) 0.06804(15) 0.0716(10) Uani 1 1 d .
F2 F 1.0173(3) 0.6459(4) 0.14779(17) 0.0868(13) Uani 1 1 d .
F3 F 0.8992(4) 0.7540(3) 0.10304(16) 0.0744(11) Uani 1 1 d .
F4 F 0.6327(4) 0.1776(3) 0.26595(16) 0.0877(13) Uani 1 1 d .
F5 F 0.6560(4) 0.0390(3) 0.22656(15) 0.0834(13) Uani 1 1 d .
F6 F 0.7807(3) 0.1013(4) 0.29127(15) 0.0967(16) Uani 1 1 d .
F7 F 0.7166(6) 0.4262(3) -0.0554(2) 0.128(2) Uani 1 1 d .
F8 F 0.6762(6) 0.2840(5) -0.09100(19) 0.146(3) Uani 1 1 d .
F9 F 0.8174(5) 0.2950(6) -0.0347(3) 0.175(4) Uani 1 1 d .
Nd1 Nd 0.65741(2) 0.392154(18) 0.114801(9) 0.03324(9) Uani 1 1 d .
O1 O 0.6888(3) 0.5157(3) 0.18826(13) 0.0447(9) Uani 1 1 d .
O2 O 0.7886(3) 0.5203(3) 0.10798(13) 0.0426(8) Uani 1 1 d .
O3 O 0.6624(3) 0.7027(3) 0.36906(14) 0.0522(10) Uani 1 1 d .
O4 O 0.8108(4) 0.8419(3) 0.38736(15) 0.0657(12) Uani 1 1 d .
O5 O 0.8129(3) 0.2895(3) 0.12252(14) 0.0454(9) Uani 1 1 d .
O6 O 0.6887(3) 0.2798(3) 0.19352(13) 0.0485(9) Uani 1 1 d .
O7 O 1.1639(4) -0.0631(4) 0.12467(17) 0.0642(12) Uani 1 1 d .
O8 O 1.0971(3) 0.0770(3) 0.05077(17) 0.0599(11) Uani 1 1 d .
O9 O 0.5881(3) 0.2124(2) 0.08234(13) 0.0379(8) Uani 1 1 d .
O10 O 0.6422(3) 0.3755(2) 0.02064(13) 0.0419(8) Uani 1 1 d .
O11 O 0.5861(4) -0.2174(3) 0.11134(15) 0.0541(10) Uani 1 1 d .
O12 O 0.6551(3) -0.2837(2) 0.03688(14) 0.0481(9) Uani 1 1 d .
O13 O 0.4827(4) 0.3846(3) 0.13560(16) 0.0543(10) Uani 1 1 d D
H131 H 0.445(5) 0.331(4) 0.137(3) 0.081 Uiso 1 1 d D
O14 O 0.5435(3) 0.5479(3) 0.06872(15) 0.0500(9) Uani 1 1 d .
H142 H 0.5774 0.5972 0.0648 0.075 Uiso 1 1 d R
H141 H 0.4831 0.5474 0.0380 0.075 Uiso 1 1 d R

loop_
_atom_site_aniso_label
_atom_site_aniso_U_11
_atom_site_aniso_U_22
_atom_site_aniso_U_33
_atom_site_aniso_U_23
_atom_site_aniso_U_13
_atom_site_aniso_U_12
C1 0.043(3) 0.026(2) 0.043(3) -0.0009(18) 0.013(2) -0.003(2)
C2 0.050(3) 0.026(2) 0.045(3) -0.0011(18) 0.018(2) -0.005(2)
C3 0.056(4) 0.035(3) 0.055(3) -0.010(2) 0.021(3) -0.013(2)
C4 0.045(3) 0.034(3) 0.045(3) -0.001(2) 0.012(2) -0.006(2)
C5 0.059(4) 0.033(3) 0.053(3) -0.012(2) 0.012(3) -0.017(2)
C6 0.063(4) 0.031(3) 0.042(3) -0.008(2) 0.012(2) -0.004(2)
C7 0.045(3) 0.037(3) 0.046(3) -0.005(2) 0.019(2) -0.001(2)
C8 0.050(3) 0.034(3) 0.044(3) -0.001(2) 0.016(2) -0.002(2)
C9 0.039(3) 0.033(2) 0.043(3) -0.0042(19) 0.013(2) 0.001(2)
C10 0.034(3) 0.033(2) 0.046(3) 0.008(2) 0.014(2) 0.003(2)
C11 0.046(3) 0.053(3) 0.046(3) 0.003(2) 0.016(2) 0.001(3)
C12 0.097(6) 0.054(4) 0.061(4) -0.025(3) 0.015(4) -0.024(4)
C13 0.068(4) 0.070(4) 0.053(3) -0.015(3) 0.032(3) -0.017(3)
C14 0.040(3) 0.027(2) 0.052(3) 0.001(2) 0.007(2) 0.000(2)
C15 0.048(3) 0.039(3) 0.042(3) 0.005(2) 0.008(2) -0.001(2)
C16 0.061(4) 0.036(3) 0.059(3) 0.016(2) 0.022(3) 0.007(3)
C17 0.052(4) 0.030(3) 0.057(3) 0.006(2) 0.010(3) 0.006(2)
C18 0.052(4) 0.036(3) 0.060(3) 0.010(2) 0.012(3) 0.005(2)
C19 0.052(4) 0.033(3) 0.066(4) 0.000(2) 0.007(3) 0.008(2)
C20 0.039(3) 0.038(3) 0.062(3) 0.002(2) 0.016(2) 0.001(2)
C21 0.044(3) 0.032(3) 0.055(3) 0.008(2) 0.008(2) 0.000(2)
C22 0.050(3) 0.034(3) 0.052(3) 0.006(2) 0.011(2) -0.002(2)
C23 0.069(5) 0.057(4) 0.091(5) 0.016(3) 0.019(4) 0.027(3)
C24 0.065(4) 0.071(4) 0.066(4) 0.013(3) 0.029(3) 0.007(3)
C25 0.055(3) 0.035(3) 0.034(2) -0.0027(19) 0.007(2) -0.005(2)
C26 0.053(3) 0.041(3) 0.041(3) 0.005(2) 0.012(2) -0.003(2)
C27 0.040(3) 0.019(2) 0.039(2) -0.0025(17) 0.012(2) -0.0018(18)
C28 0.040(3) 0.031(2) 0.036(2) -0.0059(18) 0.013(2) -0.001(2)
C29 0.059(3) 0.027(2) 0.047(3) -0.0048(19) 0.028(2) -0.002(2)
C30 0.038(3) 0.021(2) 0.040(2) -0.0012(17) 0.010(2) 0.0014(18)
C31 0.042(3) 0.025(2) 0.041(2) -0.0025(19) 0.012(2) 0.003(2)
C32 0.041(3) 0.024(2) 0.046(3) -0.0002(19) 0.010(2) 0.0021(19)
C33 0.046(3) 0.023(2) 0.044(3) 0.0051(18) 0.016(2) 0.0033(19)
C34 0.044(3) 0.022(2) 0.044(3) -0.0019(18) 0.017(2) 0.0023(19)
C35 0.033(3) 0.027(2) 0.038(2) -0.0026(17) 0.0091(19) -0.0014(18)
C36 0.099(6) 0.040(3) 0.059(3) 0.011(3) 0.038(3) 0.003(3)
C37 0.089(5) 0.024(3) 0.055(3) -0.006(2) 0.022(3) 0.003(3)
C38 0.051(3) 0.024(2) 0.036(2) -0.0012(17) 0.015(2) 0.001(2)
C39 0.080(5) 0.032(3) 0.057(3) 0.000(2) 0.039(3) 0.004(3)
C40 0.102(7) 0.135(8) 0.112(7) -0.055(6) 0.070(6) -0.043(6)
F1 0.082(3) 0.079(3) 0.070(2) -0.0086(19) 0.048(2) -0.016(2)
F2 0.043(2) 0.135(4) 0.082(3) 0.012(2) 0.0176(19) -0.010(2)
F3 0.097(3) 0.045(2) 0.096(3) 0.0138(18) 0.052(2) -0.0107(19)
F4 0.127(4) 0.074(3) 0.086(3) 0.018(2) 0.068(3) 0.012(3)
F5 0.118(4) 0.067(2) 0.075(2) -0.0151(19) 0.044(2) -0.044(2)
F6 0.072(3) 0.144(4) 0.059(2) 0.053(2) 0.0003(19) -0.009(3)
F7 0.239(7) 0.040(2) 0.170(5) 0.026(3) 0.159(5) 0.011(3)
F8 0.247(8) 0.145(5) 0.078(3) -0.028(3) 0.094(4) -0.081(5)
F9 0.110(5) 0.248(8) 0.213(7) 0.161(6) 0.116(5) 0.082(5)
Nd1 0.04541(16) 0.02006(12) 0.03488(14) -0.00143(10) 0.01351(10) -0.00066(11)
O1 0.056(2) 0.0378(19) 0.0457(19) -0.0107(15) 0.0229(17) -0.0176(17)
O2 0.057(2) 0.0313(18) 0.0450(19) -0.0040(14) 0.0232(17) -0.0036(16)
O3 0.068(3) 0.046(2) 0.051(2) -0.0139(16) 0.0296(19) -0.0080(19)
O4 0.089(4) 0.059(3) 0.051(2) -0.0229(19) 0.024(2) -0.023(2)
O5 0.054(2) 0.0318(18) 0.050(2) 0.0072(15) 0.0163(17) 0.0028(16)
O6 0.068(3) 0.0363(19) 0.0433(19) 0.0046(15) 0.0200(18) 0.0052(18)
O7 0.061(3) 0.053(2) 0.078(3) 0.009(2) 0.020(2) 0.022(2)
O8 0.052(3) 0.062(3) 0.071(3) 0.011(2) 0.025(2) 0.011(2)
O9 0.051(2) 0.0224(15) 0.0446(18) -0.0052(13) 0.0217(15) -0.0037(14)
O10 0.064(3) 0.0232(17) 0.0409(18) 0.0011(12) 0.0206(16) 0.0035(15)
O11 0.084(3) 0.0257(18) 0.063(2) 0.0081(16) 0.038(2) 0.0035(18)
O12 0.073(3) 0.0189(16) 0.054(2) -0.0024(14) 0.0228(18) 0.0041(16)
O13 0.064(3) 0.042(2) 0.062(2) -0.0039(18) 0.028(2) -0.0074(19)
O14 0.053(2) 0.0292(19) 0.067(2) 0.0079(16) 0.0170(19) 0.0016(16)

loop_
_atom_type_symbol
_atom_type_description
_atom_type_scat_dispersion_real
_atom_type_scat_dispersion_imag
_atom_type_scat_source
C C 0.0033 0.0016 'International Tables Vol C Tables 4.2.6.8 and 6.1.1.4'
H H 0.0000 0.0000 'International Tables Vol C Tables 4.2.6.8 and 6.1.1.4'
Nd Nd -0.1943 3.0179 'International Tables Vol C Tables 4.2.6.8 and 6.1.1.4'
O O 0.0106 0.0060 'International Tables Vol C Tables 4.2.6.8 and 6.1.1.4'
F F 0.0171 0.0103 'International Tables Vol C Tables 4.2.6.8 and 6.1.1.4'

loop_
_geom_angle_atom_site_label_1
_geom_angle_atom_site_label_2
_geom_angle_atom_site_label_3
_geom_angle
O1 C1 C2 128.2(5)
O1 C1 C9 123.6(5)
C2 C1 C9 108.2(4)
C10 C2 C1 121.7(4)
C10 C2 C3 129.1(5)
C1 C2 C3 109.1(4)
C4 C3 C2 102.7(4)
C4 C3 H3A 111.2
C2 C3 H3A 111.2
C4 C3 H3B 111.2
C2 C3 H3B 111.2
H3A C3 H3B 109.1
C9 C4 C5 120.1(5)
C9 C4 C3 110.4(4)
C5 C4 C3 129.5(5)
C6 C5 C4 118.6(5)
C6 C5 H5 120.7
C4 C5 H5 120.7
O4 C6 C5 124.9(5)
O4 C6 C7 113.8(5)
C5 C6 C7 121.2(4)
O3 C7 C8 124.9(5)
O3 C7 C6 115.9(4)
C8 C7 C6 119.2(5)
C7 C8 C9 119.2(5)
C7 C8 H8 120.4
C9 C8 H8 120.4
C8 C9 C4 121.6(5)
C8 C9 C1 128.8(5)
C4 C9 C1 109.6(4)
O2 C10 C2 126.7(5)
O2 C10 C11 114.7(4)
C2 C10 C11 118.7(4)
F1 C11 F2 107.1(5)
F1 C11 F3 106.7(4)
F2 C11 F3 105.6(5)
F1 C11 C10 113.4(5)
F2 C11 C10 111.7(4)
F3 C11 C10 111.7(5)
O4 C12 H12A 109.5
O4 C12 H12B 109.5
H12A C12 H12B 109.5
O4 C12 H12C 109.5
H12A C12 H12C 109.5
H12B C12 H12C 109.5
O3 C13 H13A 109.5
O3 C13 H13B 109.5
H13A C13 H13B 109.5
O3 C13 H13C 109.5
H13A C13 H13C 109.5
H13B C13 H13C 109.5
O5 C14 C15 127.8(5)
O5 C14 C22 123.1(5)
C15 C14 C22 109.0(4)
C25 C15 C14 122.2(5)
C25 C15 C16 129.8(5)
C14 C15 C16 108.0(5)
C17 C16 C15 104.0(4)
C17 C16 H16A 111.0
C15 C16 H16A 111.0
C17 C16 H16B 111.0
C15 C16 H16B 111.0
H16A C16 H16B 109.0
C18 C17 C22 119.3(6)
C18 C17 C16 130.7(5)
C22 C17 C16 109.9(5)
C17 C18 C19 119.4(5)
C17 C18 H18 120.3
C19 C18 H18 120.3
O7 C19 C18 124.7(5)
O7 C19 C20 114.9(6)
C18 C19 C20 120.5(5)
O8 C20 C21 125.2(5)
O8 C20 C19 114.5(5)
C21 C20 C19 120.3(6)
C20 C21 C22 118.3(5)
C20 C21 H21 120.9
C22 C21 H21 120.9
C21 C22 C17 121.8(5)
C21 C22 C14 129.3(5)
C17 C22 C14 108.8(5)
O7 C23 H23A 109.5
O7 C23 H23B 109.5
H23A C23 H23B 109.5
O7 C23 H23C 109.5
H23A C23 H23C 109.5
H23B C23 H23C 109.5
O8 C24 H24A 109.5
O8 C24 H24B 109.5
H24A C24 H24B 109.5
O8 C24 H24C 109.5
H24A C24 H24C 109.5
H24B C24 H24C 109.5
O6 C25 C15 127.6(5)
O6 C25 C26 113.5(5)
C15 C25 C26 118.8(5)
F5 C26 F6 106.6(5)
F5 C26 F4 105.4(5)
F6 C26 F4 104.9(5)
F5 C26 C25 112.1(4)
F6 C26 C25 113.3(5)
F4 C26 C25 113.9(4)
O9 C27 C28 128.0(4)
O9 C27 C35 124.1(4)
C28 C27 C35 107.9(4)
C38 C28 C27 121.9(4)
C38 C28 C29 128.6(4)
C27 C28 C29 109.5(4)
C30 C29 C28 102.2(4)
C30 C29 H29A 111.3
C28 C29 H29A 111.3
C30 C29 H29B 111.3
C28 C29 H29B 111.3
H29A C29 H29B 109.2
C35 C30 C31 120.4(4)
C35 C30 C29 111.3(4)
C31 C30 C29 128.2(4)
C32 C31 C30 118.4(5)
C32 C31 H31 120.8
C30 C31 H31 120.8
C31 C32 O12 124.3(5)
C31 C32 C33 121.8(4)
O12 C32 C33 113.9(4)
O11 C33 C34 125.8(5)
O11 C33 C32 114.6(4)
C34 C33 C32 119.5(4)
C33 C34 C35 118.9(4)
C33 C34 H34 120.6
C35 C34 H34 120.6
C30 C35 C34 120.9(4)
C30 C35 C27 109.1(4)
C34 C35 C27 130.0(4)
O11 C36 H36A 109.5
O11 C36 H36B 109.5
H36A C36 H36B 109.5
O11 C36 H36C 109.5
H36A C36 H36C 109.5
H36B C36 H36C 109.5
O12 C37 H37A 109.5
O12 C37 H37B 109.5
H37A C37 H37B 109.5
O12 C37 H37C 109.5
H37A C37 H37C 109.5
H37B C37 H37C 109.5
O10 C38 C28 127.5(5)
O10 C38 C39 113.3(4)
C28 C38 C39 119.2(4)
F9 C39 F7 111.6(7)
F9 C39 F8 101.2(7)
F7 C39 F8 101.1(6)
F9 C39 C38 115.4(5)
F7 C39 C38 114.0(5)
F8 C39 C38 111.9(5)
O13 C40 H40A 109.5
O13 C40 H40B 109.5
H40A C40 H40B 109.5
O13 C40 H40C 109.5
H40A C40 H40C 109.5
H40B C40 H40C 109.5
O5 Nd1 O1 110.78(13)
O5 Nd1 O2 75.37(12)
O1 Nd1 O2 71.34(11)
O5 Nd1 O10 80.37(12)
O1 Nd1 O10 144.01(11)
O2 Nd1 O10 79.30(12)
O5 Nd1 O6 72.51(13)
O1 Nd1 O6 75.91(12)
O2 Nd1 O6 121.13(13)
O10 Nd1 O6 138.85(11)
O5 Nd1 O9 75.64(12)
O1 Nd1 O9 144.41(11)
O2 Nd1 O9 141.06(11)
O10 Nd1 O9 70.69(11)
O6 Nd1 O9 72.94(11)
O5 Nd1 O14 145.86(12)
O1 Nd1 O14 78.96(13)
O2 Nd1 O14 77.41(12)
O10 Nd1 O14 74.65(12)
O6 Nd1 O14 140.58(13)
O9 Nd1 O14 116.11(12)
O5 Nd1 O13 141.41(12)
O1 Nd1 O13 78.04(13)
O2 Nd1 O13 139.87(12)
O10 Nd1 O13 115.20(14)
O6 Nd1 O13 73.72(14)
O9 Nd1 O13 77.08(12)
O14 Nd1 O13 71.69(13)
C1 O1 Nd1 135.1(3)
C10 O2 Nd1 136.8(3)
C7 O3 C13 116.6(4)
C6 O4 C12 118.2(5)
C14 O5 Nd1 132.0(4)
C25 O6 Nd1 132.6(3)
C19 O7 C23 117.9(5)
C20 O8 C24 116.7(5)
C27 O9 Nd1 124.2(3)
C38 O10 Nd1 126.1(3)
C33 O11 C36 118.0(4)
C32 O12 C37 118.1(4)
C40 O13 Nd1 128.4(4)
C40 O13 H131 96(5)
Nd1 O13 H131 128(5)
Nd1 O14 H142 113.1
Nd1 O14 H141 128.4
H142 O14 H141 104.9

loop_
_geom_bond_atom_site_label_1
_geom_bond_atom_site_label_2
_geom_bond_distance
C1 O1 1.261(5)
C1 C2 1.425(7)
C1 C9 1.461(7)
C2 C10 1.375(7)
C2 C3 1.523(7)
C3 C4 1.514(8)
C3 H3A 0.9700
C3 H3B 0.9700
C4 C9 1.385(7)
C4 C5 1.389(7)
C5 C6 1.383(8)
C5 H5 0.9300
C6 O4 1.365(6)
C6 C7 1.415(7)
C7 O3 1.362(6)
C7 C8 1.380(7)
C8 C9 1.382(7)
C8 H8 0.9300
C10 O2 1.268(6)
C10 C11 1.529(7)
C11 F1 1.314(6)
C11 F2 1.324(7)
C11 F3 1.341(7)
C12 O4 1.418(8)
C12 H12A 0.9600
C12 H12B 0.9600
C12 H12C 0.9600
C13 O3 1.413(7)
C13 H13A 0.9600
C13 H13B 0.9600
C13 H13C 0.9600
C14 O5 1.270(6)
C14 C15 1.442(7)
C14 C22 1.448(8)
C15 C25 1.357(8)
C15 C16 1.516(7)
C16 C17 1.501(8)
C16 H16A 0.9700
C16 H16B 0.9700
C17 C18 1.377(8)
C17 C22 1.409(7)
C18 C19 1.389(9)
C18 H18 0.9300
C19 O7 1.356(7)
C19 C20 1.421(7)
C20 O8 1.371(7)
C20 C21 1.374(8)
C21 C22 1.392(8)
C21 H21 0.9300
C23 O7 1.429(7)
C23 H23A 0.9600
C23 H23B 0.9600
C23 H23C 0.9600
C24 O8 1.422(7)
C24 H24A 0.9600
C24 H24B 0.9600
C24 H24C 0.9600
C25 O6 1.273(6)
C25 C26 1.536(7)
C26 F5 1.315(6)
C26 F6 1.316(6)
C26 F4 1.323(7)
C27 O9 1.265(5)
C27 C28 1.437(7)
C27 C35 1.469(6)
C28 C38 1.370(6)
C28 C29 1.521(6)
C29 C30 1.518(6)
C29 H29A 0.9700
C29 H29B 0.9700
C30 C35 1.383(6)
C30 C31 1.394(6)
C31 C32 1.367(7)
C31 H31 0.9300
C32 O12 1.372(5)
C32 C33 1.416(7)
C33 O11 1.360(6)
C33 C34 1.370(6)
C34 C35 1.403(6)
C34 H34 0.9300
C36 O11 1.414(7)
C36 H36A 0.9600
C36 H36B 0.9600
C36 H36C 0.9600
C37 O12 1.426(6)
C37 H37A 0.9600
C37 H37B 0.9600
C37 H37C 0.9600
C38 O10 1.279(5)
C38 C39 1.530(7)
C39 F9 1.245(8)
C39 F7 1.277(7)
C39 F8 1.327(7)
C40 O13 1.409(8)
C40 H40A 0.9600
C40 H40B 0.9600
C40 H40C 0.9600
Nd1 O5 2.383(4)
Nd1 O1 2.405(3)
Nd1 O2 2.416(4)
Nd1 O10 2.419(3)
Nd1 O6 2.425(3)
Nd1 O9 2.488(3)
Nd1 O14 2.535(3)
Nd1 O13 2.537(4)
O13 H131 0.848(10)
O14 H142 0.7906
O14 H141 0.9399

loop_
_geom_hbond_atom_site_label_D
_geom_hbond_atom_site_label_H
_geom_hbond_atom_site_label_A
_geom_hbond_distance_DH
_geom_hbond_distance_HA
_geom_hbond_distance_DA
_geom_hbond_angle_DHA
_geom_hbond_site_symmetry_A
O13 H131 O3 0.848(10) 2.121(14) 2.964(6) 173(7) 2_645
O14 H142 O12 0.79 2.08 2.853(5) 167.5 1_565
O14 H141 O10 0.94 2.11 2.971(5) 152.0 3_665
